data_2000763
loop_
_publ_author_name
'Paulus, E. F.'
'Porz, C.'

_publ_section_title
;Structure of
 <i>meso</i>-(<i>R</i>,<i>R</i>,<i>S</i>,<i>S</i>)-<i>trans</i>-4,5,4',5'-tetrahydroxy-2,2'-bi(1,3-thiaoxolane)-dimethylacetamide
 (1:2)
;
_journal_issue 7
_journal_name_full 'Acta Crystallographica Section C'
_journal_page_first 1267
_journal_page_last 1269
_journal_paper_doi 10.1107/S0108270191014683
_journal_volume 48
_journal_year 1992
_chemical_formula_moiety 'C6 H10 O6 S2,2(C4 H9 N1 O1)'
_chemical_formula_sum 'C14 H28 N2 O8 S2'
_chemical_formula_weight 416.5
_space_group_crystal_system monoclinic
_space_group_IT_number 14
_space_group_name_Hall '-P 2ybc'
_space_group_name_H-M_alt 'P 1 21/c 1'
_cell_angle_alpha 90
_cell_angle_beta 109.300(10)
_cell_angle_gamma 90
_cell_formula_units_Z 2
_cell_length_a 11.782(2)
_cell_length_b 9.058(2)
_cell_length_c 9.766(2)
_cell_volume 983.7(3)
_diffrn_radiation_type Cu
_diffrn_radiation_wavelength 1.5418
_exptl_absorpt_coefficient_mu 2.788
_exptl_crystal_density_diffrn 1.405
_exptl_crystal_density_meas 1.40
_exptl_crystal_F_000 444
_cod_data_source_file bx0561.cif
_cod_data_source_block bx0561_structure_1_of_1
_cod_depositor_comments
;
 Updating space group information and adding the symmetry operation list.

 Antanas Vaitkus,
 2018-06-15
;
_cod_original_cell_volume 984.7
_cod_original_sg_symbol_H-M 'P 21/c'
_cod_database_code 2000763

loop_
_space_group_symop_id
_space_group_symop_operation_xyz
1 x,y,z
2 -x,y+1/2,-z+1/2
3 -x,-y,-z
4 x,-y+1/2,z+1/2

loop_
_atom_site_label
_atom_site_fract_x
_atom_site_fract_y
_atom_site_fract_z
_atom_site_U_iso_or_equiv
C(1) .4797(2) .0555(2) .5441(2) .0340(10)
C(2) .5440(2) .0847(3) .8277(2) .0410(10)
C(3) .4123(2) .0588(2) .7429(2) .0390(10)
C(4) .1240(3) .3894(5) .7755(4) .083(2)
C(5) .0593(2) .2845(3) .6570(3) .0560(10)
C(6) -.1223(3) .2049(5) .4726(4) .0800(10)
C(7) -.1243(4) .4351(5) .6118(5) .092(2)
N(1) -.0563(2) .3063(2) .5893(2) .0630(10)
O(1) .40840(10) -.01880(10) .61470(10) .0370(10)
O(2) .6008(2) -.0365(2) .9104(2) .0540(10)
O(3) .3544(2) .1947(2) .7126(2) .0470(10)
O(4) .11250(10) .1794(2) .6231(2) .0640(10)
S(1) .60680(10) .13850(10) .68720(10) .0440(10)
H(O2) .599(2) -.110(3) .864(3) ?
H(O3) .284(2) .185(3) .681(3) ?
H(1) .5601(15) -.132(2) .514(2) ?
H(2) .5583(16) .168(2) .893(2) ?
H(3) .3732(15) -.008(2) .7939(19) ?
H(41) .100(3) .405(4) .834(4) ?
H(42) .198(5) .328(5) .844(6) ?
H(43) .187(4) .450(5) .752(5) ?
H(61) -.083(3) .121(4) .468(5) ?
H(62) -.138(3) .251(4) .390(5) ?
H(63) -.207(3) .183(4) .474(4) ?
H(71) -.092(3) .470(4) .701(4) ?
H(72) -.163(4) .488(5) .524(5) ?
H(73) -.203(4) .390(4) .621(5) ?

loop_
_geom_bond_atom_site_label_1
_geom_bond_atom_site_label_2
_geom_bond_distance
C(1) O(1) 1.421(3)
C(2) O(2) 1.396(3)
C(3) O(1) 1.423(3)
C(4) C(5) 1.496(5)
C(5) O(4) 1.243(3)
C(7) N(1) 1.472(5)
C(1) S(1) 1.838(2)
C(2) C(3) 1.516(3)
C(2) S(1) 1.828(3)
C(3) O(3) 1.391(3)
C(5) N(1) 1.317(3)
C(6) N(1) 1.470(4)
